data_7019092
loop_
_publ_author_name
'Zhu, Yan'
'Luo, Feng'
'Song, Yu-Mei'
'Huang, Hai-Xiao'
'Sun, Gong-Ming'
'Tian, Xiao-Zhao'
'Yuan, Zi-Zun'
'Liao, Zhen-Wei'
'Luo, Ming-Biao'
'Liu, Shu-Juan'
'Xu, Wen-Yuan'
'Feng, Xue-Feng'

_publ_section_title
;
 A series of 1D Dy(iii) compound showing slow magnetic relaxation:
 synthesis, structure, and magnetic studies.
;
_journal_issue 22
_journal_name_full 'Dalton transactions (Cambridge, England : 2003)'
_journal_page_first 6749
_journal_page_last 6755
_journal_paper_doi 10.1039/c2dt12313d
_journal_volume 41
_journal_year 2012
_chemical_formula_sum 'C130 H56 Dy4 Fe N18 O58'
_chemical_formula_weight 3503.78
_chemical_name_systematic
;
?
;
_space_group_IT_number 2
_symmetry_cell_setting triclinic
_symmetry_space_group_name_Hall '-P 1'
_symmetry_space_group_name_H-M 'P -1'
_atom_sites_solution_hydrogens geom
_atom_sites_solution_primary direct
_atom_sites_solution_secondary difmap
_audit_creation_method SHELXL-97
_cell_angle_alpha 86.2430(10)
_cell_angle_beta 81.2920(10)
_cell_angle_gamma 86.1710(10)
_cell_formula_units_Z 1
_cell_length_a 10.1915(2)
_cell_length_b 18.7208(3)
_cell_length_c 20.7128(4)
_cell_measurement_reflns_used 9904
_cell_measurement_temperature 296(2)
_cell_measurement_theta_max 25.43
_cell_measurement_theta_min 2.24
_cell_volume 3891.43(12)
_computing_cell_refinement 'Bruker SMART'
_computing_data_collection 'Bruker SMART'
_computing_data_reduction 'Bruker SAINT'
_computing_molecular_graphics 'Bruker SHELXTL'
_computing_publication_material 'Bruker SHELXTL'
_computing_structure_refinement 'SHELXL-97 (Sheldrick, 1997)'
_computing_structure_solution 'SHELXS-97 (Sheldrick, 1990)'
_diffrn_ambient_temperature 296(2)
_diffrn_measured_fraction_theta_full 0.998
_diffrn_measured_fraction_theta_max 0.998
_diffrn_measurement_device_type 'CCD area detector'
_diffrn_measurement_method 'phi and omega scans'
_diffrn_radiation_monochromator graphite
_diffrn_radiation_source 'fine-focus sealed tube'
_diffrn_radiation_type MoK\a
_diffrn_radiation_wavelength 0.71073
_diffrn_reflns_av_R_equivalents 0.0409
_diffrn_reflns_av_sigmaI/netI 0.0421
_diffrn_reflns_limit_h_max 12
_diffrn_reflns_limit_h_min -12
_diffrn_reflns_limit_k_max 22
_diffrn_reflns_limit_k_min -22
_diffrn_reflns_limit_l_max 24
_diffrn_reflns_limit_l_min -24
_diffrn_reflns_number 56992
_diffrn_reflns_theta_full 25.00
_diffrn_reflns_theta_max 25.00
_diffrn_reflns_theta_min 1.00
_exptl_absorpt_coefficient_mu 2.078
_exptl_absorpt_correction_T_max 0.8191
_exptl_absorpt_correction_T_min 0.6813
_exptl_absorpt_correction_type multi-scan
_exptl_crystal_colour Red
_exptl_crystal_density_diffrn 1.495
_exptl_crystal_density_method 'not measured'
_exptl_crystal_description Block
_exptl_crystal_F_000 1716
_exptl_crystal_size_max 0.20
_exptl_crystal_size_mid 0.15
_exptl_crystal_size_min 0.10
_platon_squeeze_details
;
;
_refine_diff_density_max 1.701
_refine_diff_density_min -1.386
_refine_diff_density_rms 0.153
_refine_ls_extinction_method none
_refine_ls_goodness_of_fit_ref 1.078
_refine_ls_hydrogen_treatment constr
_refine_ls_matrix_type full
_refine_ls_number_parameters 1025
_refine_ls_number_reflns 13671
_refine_ls_number_restraints 121
_refine_ls_restrained_S_all 229.663
_refine_ls_R_factor_all 0.0761
_refine_ls_R_factor_gt 0.0591
_refine_ls_shift/su_max 0.006
_refine_ls_shift/su_mean 0.000
_refine_ls_structure_factor_coef Fsqd
_refine_ls_weighting_details 'calc w=1/[\s^2^(Fo^2^)+(0.1394P)^2^+0.0000P] where P=(Fo^2^+2Fc^2^)/3'
_refine_ls_weighting_scheme calc
_refine_ls_wR_factor_gt 0.1883
_refine_ls_wR_factor_ref 0.2022
_reflns_number_gt 9645
_reflns_number_total 13671
_reflns_threshold_expression >2sigma(I)
_cod_data_source_file c2dt12313d.txt
_cod_data_source_block 3
_cod_depositor_comments
;
The following automatic conversions were performed:

'_symmetry_cell_setting' value 'Triclinic' changed to 'triclinic'
according to /home/saulius/struct/CIF-dictionaries/cif_core.dic
dictionary named 'cif_core.dic' version 2.4.1 from
2010-06-29.

'_exptl_absorpt_correction_type' value 'Multi-scan'
changed to 'multi-scan' according to
/home/saulius/struct/CIF-dictionaries/cif_core.dic dictionary named
'cif_core.dic' version 2.4.1 from 2010-06-29.

Automatic conversion script
Id: cif_fix_values 1715 2011-07-08 13:25:40Z adriana 
;
_cod_original_sg_symbol_H-M P-1
_cod_database_code 7019092

loop_
_symmetry_equiv_pos_as_xyz
'x, y, z'
'-x, -y, -z'

loop_
_atom_site_label
_atom_site_type_symbol
_atom_site_fract_x
_atom_site_fract_y
_atom_site_fract_z
_atom_site_U_iso_or_equiv
_atom_site_adp_type
_atom_site_occupancy
_atom_site_symmetry_multiplicity
_atom_site_calc_flag
_atom_site_refinement_flags
_atom_site_disorder_assembly
_atom_site_disorder_group
C1 C 0.590(14) 0.726(7) 0.621(8) 0.06(5) Uani 1 1 d . . .
C2 C 0.553(14) 0.806(7) 0.615(7) 0.05(5) Uani 1 1 d . . .
C3 C 0.638(15) 0.855(7) 0.629(8) 0.06(5) Uani 1 1 d . . .
H3 H 0.7160 0.8400 0.6451 0.076 Uiso 1 1 calc R . .
C4 C 0.607(16) 0.926(8) 0.618(9) 0.07(6) Uani 1 1 d D . .
H4 H 0.6657 0.9593 0.6261 0.090 Uiso 1 1 calc R . .
C5 C 0.494(15) 0.950(7) 0.597(8) 0.06(5) Uani 1 1 d . . .
C6 C 0.405(15) 0.903(7) 0.582(8) 0.06(5) Uani 1 1 d . . .
H6 H 0.3280 0.9191 0.5654 0.077 Uiso 1 1 calc R . .
C7 C 0.436(15) 0.831(7) 0.592(8) 0.06(5) Uani 1 1 d . . .
H7 H 0.3779 0.7980 0.5832 0.073 Uiso 1 1 calc R . .
C8 C 0.029(19) 0.740(9) 0.705(8) 0.08(6) Uani 1 1 d D . .
C9 C 0.116(18) 0.800(8) 0.723(8) 0.07(6) Uani 1 1 d . . .
C10 C 0.22(2) 0.779(11) 0.754(10) 0.10(8) Uani 1 1 d . . .
H10 H 0.2368 0.7316 0.7675 0.121 Uiso 1 1 calc R . .
C11 C 0.31(3) 0.833(12) 0.765(10) 0.14(10) Uani 1 1 d . . .
H11 H 0.3853 0.8220 0.7831 0.164 Uiso 1 1 calc R . .
C12 C 0.16(2) 0.922(10) 0.717(9) 0.11(8) Uani 1 1 d . . .
H12 H 0.1441 0.9698 0.7035 0.126 Uiso 1 1 calc R . .
C13 C 0.09(2) 0.870(9) 0.704(9) 0.09(7) Uani 1 1 d . . .
H13 H 0.0160 0.8815 0.6829 0.108 Uiso 1 1 calc R . .
C14 C 0.112(14) 0.704(7) 0.550(7) 0.05(4) Uani 1 1 d . . .
C15 C 0.086(13) 0.776(6) 0.515(6) 0.04(4) Uani 1 1 d . . .
C16 C 0.188(14) 0.809(7) 0.475(7) 0.06(5) Uani 1 1 d . . .
H16 H 0.2733 0.7870 0.4705 0.071 Uiso 1 1 calc R . .
C17 C 0.165(16) 0.873(8) 0.441(8) 0.07(5) Uani 1 1 d . . .
H17 H 0.2339 0.8948 0.4143 0.080 Uiso 1 1 calc R . .
C18 C 0.039(15) 0.903(7) 0.449(7) 0.06(5) Uani 1 1 d . . .
C19 C -0.067(15) 0.872(7) 0.489(8) 0.06(5) Uani 1 1 d . . .
H19 H -0.1518 0.8944 0.4936 0.077 Uiso 1 1 calc R . .
C20 C -0.041(13) 0.807(6) 0.521(7) 0.05(4) Uani 1 1 d . . .
H20 H -0.1102 0.7839 0.5474 0.062 Uiso 1 1 calc R . .
C21 C 0.038(15) 0.478(7) 0.709(7) 0.06(5) Uani 1 1 d . . .
C22 C -0.030(15) 0.420(7) 0.751(7) 0.06(5) Uani 1 1 d . . .
C23 C -0.167(18) 0.420(9) 0.763(10) 0.09(7) Uani 1 1 d . . .
H23 H -0.2176 0.4572 0.7445 0.108 Uiso 1 1 calc R . .
C24 C -0.230(19) 0.366(9) 0.803(10) 0.10(7) Uani 1 1 d . . .
H24 H -0.3222 0.3682 0.8137 0.123 Uiso 1 1 calc R . .
C25 C -0.154(19) 0.310(9) 0.825(9) 0.09(7) Uani 1 1 d . . .
C26 C -0.02(2) 0.306(9) 0.812(10) 0.10(8) Uani 1 1 d . . .
H26 H 0.0273 0.2668 0.8286 0.120 Uiso 1 1 calc R . .
C27 C 0.044(18) 0.362(8) 0.774(8) 0.08(6) Uani 1 1 d . . .
H27 H 0.1358 0.3596 0.7644 0.093 Uiso 1 1 calc R . .
C28 C 0.616(14) 0.676(7) 0.472(7) 0.05(5) Uani 1 1 d . . .
C29 C 0.718(14) 0.713(7) 0.426(7) 0.05(4) Uani 1 1 d . . .
C30 C 0.682(16) 0.779(7) 0.397(8) 0.07(5) Uani 1 1 d . . .
H30 H 0.5955 0.7982 0.4065 0.079 Uiso 1 1 calc R . .
C31 C 0.776(18) 0.816(8) 0.355(9) 0.08(6) Uani 1 1 d . . .
H31 H 0.7529 0.8601 0.3352 0.101 Uiso 1 1 calc R . .
C32 C 0.901(17) 0.787(8) 0.343(8) 0.07(5) Uani 1 1 d . . .
C33 C 0.941(16) 0.721(8) 0.371(8) 0.07(6) Uani 1 1 d . . .
H33 H 1.0279 0.7022 0.3614 0.085 Uiso 1 1 calc R . .
C34 C 0.849(14) 0.685(8) 0.413(7) 0.06(5) Uani 1 1 d . . .
H34 H 0.8737 0.6419 0.4337 0.070 Uiso 1 1 calc R . .
C35 C 0.440(13) 0.549(6) 0.404(7) 0.05(4) Uani 1 1 d . . .
C36 C 0.457(15) 0.605(7) 0.349(8) 0.06(5) Uani 1 1 d . . .
C37 C 0.39(2) 0.672(8) 0.357(9) 0.09(7) Uani 1 1 d . . .
H37 H 0.3248 0.6804 0.3925 0.111 Uiso 1 1 calc R . .
C38 C 0.42(2) 0.727(12) 0.307(11) 0.12(10) Uani 1 1 d . . .
H38 H 0.3846 0.7727 0.3102 0.141 Uiso 1 1 calc R . .
C39 C 0.512(7) 0.7113(14) 0.255(2) 0.12(10) Uani 1 1 d D . .
C40 C 0.57(3) 0.648(13) 0.246(13) 0.13(11) Uani 1 1 d . . .
H40 H 0.6285 0.6396 0.2074 0.156 Uiso 1 1 calc R . .
C41 C 0.542(18) 0.593(11) 0.293(8) 0.09(7) Uani 1 1 d . . .
H41 H 0.5817 0.5470 0.2871 0.114 Uiso 1 1 calc R . .
C43 C 0.3812(19) 0.0559(6) 0.1173(8) 0.07(12) Uani 0.48(9) 1 d PD A 1
C44 C 0.2913(18) 0.0672(6) 0.1740(8) 0.10(17) Uani 0.48(9) 1 d PD A 1
C45 C 0.1933(14) 0.0179(7) 0.1931(7) 0.2(3) Uani 1 1 d D . .
C46 C 0.221(3) -0.0529(9) 0.1752(14) 0.08(14) Uani 0.48(9) 1 d PD A 1
C47 C 0.316(3) -0.0652(8) 0.1199(10) 0.09(14) Uani 0.48(9) 1 d PD A 1
C58 C 0.6931(16) -0.1169(8) 0.054(2) 0.1(2) Uani 0.48(9) 1 d PD A 1
C59 C 0.8270(16) -0.1340(8) 0.059(2) 0.10(17) Uani 0.48(9) 1 d PD A 1
C60 C 0.9054(11) -0.0788(8) 0.0701(7) 0.19(18) Uani 1 1 d D . .
C61 C 0.8447(13) -0.0100(6) 0.0777(11) 0.1(2) Uani 0.48(9) 1 d PD A 1
C62 C 0.7315(13) 0.0085(6) 0.0485(12) 0.09(16) Uani 0.48(9) 1 d PD A 1
C63 C 0.9216(16) 0.0453(9) 0.0904(16) 0.3(3) Uani 1 1 d D . .
H63 H 1.0123 0.0374 0.0915 0.321 Uiso 1 1 calc R A 1
C64 C 0.8577(16) 0.1128(9) 0.1015(13) 0.2(2) Uani 1 1 d D A .
H64 H 0.8923 0.1449 0.1259 0.284 Uiso 1 1 calc R . .
C65 C 0.6702(12) 0.0769(6) 0.0560(11) 0.2(3) Uani 1 1 d D . .
C66 C 0.7412(12) 0.1310(6) 0.0751(11) 2(6) Uani 1 1 d D A .
C67 C 0.686(2) 0.2015(8) 0.0722(15) 0.3(3) Uani 1 1 d D . .
C68 C 0.6015(19) 0.2192(6) 0.0246(8) 0.17(15) Uani 1 1 d D A .
C69 C 0.5247(18) 0.1653(8) 0.0093(11) 0.3(3) Uani 1 1 d D . .
C70 C 0.294(3) 0.1301(9) 0.2062(9) 0.2(2) Uani 1 1 d D . .
H70 H 0.2578 0.1328 0.2500 0.245 Uiso 1 1 calc R A 1
C71 C 0.353(3) 0.1890(8) 0.1713(10) 0.3(4) Uani 1 1 d D A .
H71 H 0.3296 0.2354 0.1839 0.392 Uiso 1 1 calc R . .
C72 C 0.4413(17) 0.1148(6) 0.0829(7) 0.16(15) Uani 1 1 d D A .
C73 C 0.4498(17) 0.1761(6) 0.1169(7) 0.2(2) Uani 1 1 d D . .
C74 C 0.542(2) 0.2257(9) 0.0896(9) 0.2(2) Uani 1 1 d D A .
C75 C 0.621(3) 0.1504(9) 0.0007(10) 0.2(2) Uani 1 1 d D A .
C76 C 0.27(2) 0.905(9) 0.748(9) 0.11(8) Uani 1 1 d . . .
C43' C 0.3947(18) -0.0436(16) 0.1446(8) 0.08(13) Uani 0.52(9) 1 d PD A 2
C44' C 0.2917(19) -0.0374(13) 0.1972(8) 0.09(15) Uani 0.52(9) 1 d PD A 2
C46' C 0.1606(18) 0.0394(17) 0.1312(8) 0.2(3) Uani 0.52(9) 1 d PD A 2
C47' C 0.2488(17) 0.019(2) 0.0762(8) 0.08(13) Uani 0.52(9) 1 d PD . 2
C58' C 0.8926(16) -0.064(3) 0.0041(8) 0.2(3) Uani 0.52(9) 1 d PD A 2
C59' C 0.7707(16) -0.033(2) -0.0104(8) 0.1(2) Uani 0.52(9) 1 d PD . 2
C61' C 0.7910(16) -0.095(2) 0.1136(8) 0.11(18) Uani 0.52(9) 1 d PD A 2
C62' C 0.6681(16) -0.067(3) 0.0987(8) 0.08(12) Uani 0.52(9) 1 d PD A 2
Dy1 Dy 0.4108(6) 0.6086(3) 0.5607(3) 0.049(2) Uani 1 1 d . . .
Dy2 Dy -0.1304(7) 0.6391(3) 0.6704(4) 0.058(2) Uani 1 1 d . . .
Fe1 Fe 0.5000 0.0000 0.0000 0.062(10) Uani 1 2 d S . .
N1 N 0.560(3) 0.7766(10) 0.2175(11) 0.3(2) Uani 1 1 d D . .
N2 N 0.462(15) 1.028(7) 0.585(8) 0.09(6) Uani 1 1 d . . .
N3 N 1.001(18) 0.827(9) 0.300(9) 0.12(7) Uani 1 1 d . . .
N4 N 0.35(2) 0.956(10) 0.764(10) 0.15(9) Uani 1 1 d . . .
N5 N -0.22(2) 0.250(9) 0.863(9) 0.13(8) Uani 1 1 d . . .
N6 N 0.015(14) 0.973(7) 0.415(7) 0.08(5) Uani 1 1 d . . .
N7 N 0.5477(13) 0.0956(6) 0.0350(9) 0.10(6) Uani 1 1 d D A .
N8 N 0.3773(16) -0.0070(8) 0.0851(6) 0.07(5) Uani 1 1 d D A .
N9 N 0.6562(11) -0.0465(8) 0.0338(7) 0.08(5) Uani 1 1 d D A .
O1 O -0.081(12) 0.762(6) 0.689(6) 0.08(4) Uani 1 1 d . . .
O2 O 0.066(11) 0.677(5) 0.713(5) 0.07(4) Uani 1 1 d . . .
O3 O -0.21(2) 0.650(9) 0.781(8) 0.15(8) Uani 1 1 d . . .
O4 O 0.709(11) 0.710(5) 0.627(7) 0.09(5) Uani 1 1 d . . .
O5 O -0.167(12) 0.570(6) 0.578(7) 0.09(5) Uani 1 1 d . . .
O6 O -0.031(11) 0.532(5) 0.693(6) 0.08(4) Uani 1 1 d . . .
O7 O 0.159(12) 0.469(6) 0.692(6) 0.09(5) Uani 1 1 d . . .
O8 O 0.015(10) 0.671(5) 0.579(5) 0.06(3) Uani 1 1 d . . .
O9 O 0.230(10) 0.681(5) 0.546(6) 0.08(4) Uani 1 1 d . . .
O10 O 0.293(10) 0.601(5) 0.671(5) 0.07(4) Uani 1 1 d . . .
O11 O 0.505(10) 0.684(5) 0.621(5) 0.06(3) Uani 1 1 d . . .
O12 O 0.500(9) 0.704(5) 0.486(5) 0.06(3) Uani 1 1 d . . .
O13 O 0.643(9) 0.613(5) 0.498(5) 0.06(3) Uani 1 1 d . . .
O14 O 0.400(11) 0.565(6) 0.459(5) 0.07(4) Uani 1 1 d . . .
O15 O 1.116(14) 0.804(8) 0.290(8) 0.13(6) Uani 1 1 d . . .
O16 O 0.962(19) 0.884(8) 0.274(10) 0.20(8) Uani 1 1 d . . .
O17 O 0.532(15) 1.069(6) 0.606(10) 0.13(7) Uani 1 1 d . . .
O18 O 0.368(15) 1.046(6) 0.557(8) 0.12(6) Uani 1 1 d . . .
O19 O -0.092(14) 1.007(6) 0.433(8) 0.11(6) Uani 1 1 d . . .
O20 O 0.099(14) 0.997(7) 0.374(7) 0.12(6) Uani 1 1 d . . .
O21 O 0.33(2) 1.021(9) 0.742(12) 0.20(10) Uani 1 1 d . . .
O22 O 0.44(2) 0.941(10) 0.795(10) 0.20(9) Uani 1 1 d . . .
O23 O -0.342(18) 0.252(10) 0.871(11) 0.21(8) Uani 1 1 d . . .
O24 O -0.15(2) 0.202(9) 0.884(12) 0.22(10) Uani 1 1 d . . .
O25 O 0.474(11) 0.486(6) 0.389(5) 0.07(4) Uani 1 1 d . . .
O26 O 0.261(11) 0.512(5) 0.569(5) 0.07(4) Uani 1 1 d . . .
O27 O -0.330(14) 0.570(7) 0.700(7) 0.10(5) Uani 1 1 d . . .
O28 O 0.622(3) 0.7610(18) 0.1624(11) 0.26(18) Uani 1 1 d D . .
O29 O 0.478(3) 0.8299(12) 0.219(2) 0.25(16) Uani 1 1 d D . .

loop_
_atom_site_aniso_label
_atom_site_aniso_U_11
_atom_site_aniso_U_22
_atom_site_aniso_U_33
_atom_site_aniso_U_23
_atom_site_aniso_U_13
_atom_site_aniso_U_12
C1 0.04(7) 0.05(7) 0.09(9) 0.03(7) 0.01(7) 0.01(6)
C2 0.04(7) 0.04(7) 0.07(9) 0.00(7) 0.00(7) 0.01(6)
C3 0.04(8) 0.05(7) 0.09(11) -0.01(8) -0.01(8) 0.00(6)
C4 0.05(9) 0.05(8) 0.12(13) -0.01(9) 0.00(9) -0.01(7)
C5 0.05(8) 0.04(7) 0.09(11) 0.00(8) 0.01(8) 0.01(6)
C6 0.05(8) 0.05(7) 0.09(10) 0.01(8) 0.00(8) 0.01(7)
C7 0.05(8) 0.05(7) 0.09(10) 0.00(7) 0.00(8) 0.00(6)
C8 0.09(12) 0.06(9) 0.08(10) 0.00(8) 0.00(10) -0.01(9)
C9 0.09(12) 0.06(9) 0.07(9) -0.01(8) 0.00(9) 0.00(9)
C10 0.11(15) 0.10(14) 0.10(13) -0.01(12) -0.02(12) -0.01(12)
C11 0.18(19) 0.16(17) 0.08(12) -0.02(12) -0.04(12) -0.08(13)
C12 0.14(18) 0.07(10) 0.09(12) -0.01(10) 0.04(13) -0.02(11)
C13 0.11(14) 0.07(10) 0.09(12) -0.01(9) 0.01(11) -0.02(10)
C14 0.04(7) 0.04(6) 0.06(8) 0.01(6) 0.00(7) 0.00(6)
C15 0.04(7) 0.04(6) 0.05(7) 0.00(6) 0.00(6) 0.00(5)
C16 0.03(7) 0.06(8) 0.08(9) 0.01(7) 0.00(7) 0.00(6)
C17 0.06(9) 0.06(8) 0.08(10) 0.01(8) 0.00(8) -0.01(7)
C18 0.06(9) 0.05(7) 0.07(9) 0.01(7) 0.00(8) 0.00(7)
C19 0.05(8) 0.04(7) 0.10(11) 0.00(8) -0.01(8) 0.01(6)
C20 0.04(7) 0.04(6) 0.08(9) 0.01(7) 0.00(7) 0.00(6)
C21 0.05(8) 0.05(7) 0.07(8) 0.01(6) 0.00(7) 0.00(6)
C22 0.06(9) 0.05(7) 0.06(8) 0.01(7) 0.00(7) -0.01(7)
C23 0.07(11) 0.07(9) 0.12(14) 0.03(9) -0.01(11) 0.00(9)
C24 0.07(11) 0.09(10) 0.14(15) 0.06(10) -0.01(11) -0.02(9)
C25 0.09(12) 0.07(9) 0.10(12) 0.03(9) -0.01(11) -0.03(8)
C26 0.11(15) 0.07(10) 0.11(13) 0.04(9) -0.02(12) 0.00(10)
C27 0.06(10) 0.08(9) 0.08(10) 0.04(8) -0.01(9) 0.00(8)
C28 0.04(8) 0.04(6) 0.07(9) 0.01(7) 0.01(7) 0.00(6)
C29 0.05(8) 0.05(6) 0.06(8) 0.01(6) 0.01(7) -0.01(6)
C30 0.06(9) 0.04(7) 0.09(11) 0.01(7) 0.01(9) 0.00(7)
C31 0.09(12) 0.05(8) 0.10(12) 0.01(8) 0.03(10) 0.00(8)
C32 0.08(10) 0.06(8) 0.07(10) 0.00(7) 0.02(9) -0.03(7)
C33 0.05(9) 0.07(9) 0.09(11) -0.01(8) 0.02(8) -0.01(7)
C34 0.04(8) 0.06(8) 0.07(9) 0.01(7) 0.01(7) 0.00(7)
C35 0.04(7) 0.04(6) 0.08(9) 0.02(6) -0.01(7) 0.00(6)
C36 0.05(8) 0.05(7) 0.08(9) 0.02(7) -0.01(8) -0.01(6)
C37 0.14(15) 0.05(8) 0.10(11) 0.02(8) -0.04(10) 0.02(9)
C38 0.12(18) 0.11(15) 0.12(16) -0.01(14) -0.03(14) -0.01(14)
C39 0.12(17) 0.11(15) 0.12(16) 0.00(14) -0.02(14) -0.02(14)
C40 0.1(2) 0.13(19) 0.13(18) 0.00(16) -0.02(16) -0.01(16)
C41 0.07(11) 0.13(14) 0.07(10) 0.04(9) 0.01(9) 0.00(11)
C43 0.1(2) 0.1(2) 0.05(16) 0.03(16) 0.00(16) -0.02(19)
C44 0.1(3) 0.1(3) 0.1(3) 0.0(2) 0.0(2) 0.0(2)
C45 0.2(4) 0.3(4) 0.2(4) 0.0(4) 0.0(4) 0.0(4)
C46 0.1(2) 0.1(2) 0.1(2) 0.01(19) 0.0(2) 0.0(2)
C47 0.1(3) 0.1(3) 0.04(15) 0.04(17) 0.01(17) 0.0(2)
C58 0.1(4) 0.1(4) 0.1(4) 0.0(3) 0.0(4) 0.0(3)
C59 0.1(3) 0.1(3) 0.1(3) 0.0(2) 0.0(3) 0.0(2)
C60 0.2(3) 0.2(3) 0.2(3) 0.0(3) 0.0(3) 0.0(3)
C61 0.1(4) 0.1(3) 0.1(3) 0.0(3) 0.0(3) 0.0(3)
C62 0.1(3) 0.1(3) 0.1(3) 0.0(2) 0.0(2) 0.0(2)
C63 0.3(5) 0.3(5) 0.3(5) 0.0(4) 0.0(4) 0.0(4)
C64 0.2(4) 0.2(4) 0.2(4) 0.0(3) 0.0(4) 0.0(3)
C65 0.2(5) 0.2(4) 0.3(4) 0.0(4) 0.0(4) 0.0(4)
C66 2(9) 2(8) 2(13) 0(10) 0(11) 0(6)
C67 0.3(5) 0.3(5) 0.3(5) 0.0(4) 0.0(4) 0.0(4)
C68 0.2(3) 0.2(2) 0.2(2) 0.0(2) 0.0(2) 0.0(2)
C69 0.3(5) 0.3(5) 0.3(5) 0.0(4) 0.0(5) 0.0(5)
C70 0.2(4) 0.2(3) 0.2(3) 0.0(3) 0.0(3) 0.0(3)
C71 0.3(7) 0.3(6) 0.3(6) 0.0(5) -0.1(6) 0.0(5)
C72 0.2(3) 0.2(2) 0.2(2) 0.0(2) 0.0(2) 0.0(2)
C73 0.2(4) 0.2(3) 0.2(3) 0.0(3) 0.0(3) 0.0(3)
C74 0.2(4) 0.2(4) 0.2(4) 0.0(3) 0.0(3) 0.0(3)
C75 0.2(4) 0.2(3) 0.2(3) 0.0(3) 0.0(3) 0.0(3)
C76 0.17(18) 0.08(9) 0.07(10) -0.02(8) 0.02(12) -0.06(10)
C43' 0.1(2) 0.08(19) 0.1(2) 0.00(17) -0.01(19) -0.01(18)
C44' 0.1(3) 0.1(2) 0.1(2) 0.0(2) 0.0(2) 0.0(2)
C46' 0.2(5) 0.2(5) 0.1(4) 0.0(4) 0.0(4) 0.0(4)
C47' 0.1(2) 0.1(2) 0.1(2) 0.00(17) -0.01(18) -0.01(18)
C58' 0.2(6) 0.2(6) 0.2(5) 0.0(5) 0.0(5) 0.0(5)
C59' 0.1(4) 0.1(3) 0.1(3) 0.0(3) 0.0(3) 0.0(3)
C61' 0.1(3) 0.1(3) 0.1(3) 0.0(3) 0.0(3) 0.0(3)
C62' 0.1(2) 0.1(2) 0.1(2) 0.00(17) -0.01(18) -0.01(17)
Dy1 0.033(3) 0.039(3) 0.069(4) 0.020(3) 0.004(3) 0.003(3)
Dy2 0.042(4) 0.045(3) 0.077(4) 0.016(3) 0.007(4) 0.003(3)
Fe1 0.068(18) 0.066(16) 0.047(15) 0.015(13) 0.003(14) -0.024(14)
N1 0.3(4) 0.3(4) 0.3(4) 0.0(3) 0.0(3) 0.0(3)
N2 0.07(9) 0.05(7) 0.14(13) 0.00(8) 0.02(10) 0.00(7)
N3 0.12(12) 0.09(10) 0.14(13) 0.00(10) 0.06(10) -0.05(8)
N4 0.17(18) 0.14(13) 0.13(14) -0.04(11) 0.02(14) -0.06(12)
N5 0.14(16) 0.10(10) 0.15(13) 0.07(9) -0.02(13) -0.03(11)
N6 0.07(9) 0.05(6) 0.11(10) 0.03(7) -0.01(8) 0.00(6)
N7 0.12(13) 0.08(8) 0.09(10) 0.03(8) -0.01(10) -0.03(8)
N8 0.06(8) 0.08(8) 0.07(7) 0.02(6) 0.00(7) -0.02(7)
N9 0.08(9) 0.07(7) 0.08(8) 0.02(7) 0.01(8) -0.01(7)
O1 0.07(7) 0.06(6) 0.10(8) -0.01(6) 0.00(7) 0.01(6)
O2 0.08(7) 0.05(5) 0.09(7) -0.01(5) -0.02(6) 0.00(5)
O3 0.19(17) 0.12(11) 0.12(11) -0.02(9) 0.05(12) 0.00(12)
O4 0.05(6) 0.05(6) 0.15(10) 0.03(6) 0.00(7) 0.01(5)
O5 0.09(7) 0.05(6) 0.15(9) -0.01(6) -0.06(6) 0.00(6)
O6 0.06(7) 0.05(5) 0.11(8) 0.02(5) -0.01(6) 0.00(5)
O7 0.06(7) 0.08(7) 0.12(9) 0.04(6) 0.02(7) 0.01(6)
O8 0.05(5) 0.05(5) 0.07(6) 0.01(5) 0.00(5) 0.00(4)
O9 0.04(5) 0.07(6) 0.11(8) 0.04(5) 0.00(6) 0.01(5)
O10 0.05(6) 0.07(6) 0.08(6) 0.02(5) 0.00(5) -0.01(5)
O11 0.05(6) 0.04(5) 0.08(7) 0.00(5) 0.01(5) 0.00(4)
O12 0.04(5) 0.05(5) 0.09(6) 0.02(5) 0.01(5) 0.00(4)
O13 0.05(5) 0.04(4) 0.08(6) 0.02(4) 0.00(5) 0.00(4)
O14 0.07(7) 0.09(7) 0.06(6) 0.01(6) 0.00(6) -0.01(6)
O15 0.08(9) 0.12(10) 0.18(13) -0.01(10) 0.06(9) -0.03(8)
O16 0.16(14) 0.12(10) 0.28(16) 0.11(9) 0.10(11) 0.00(9)
O17 0.10(10) 0.04(6) 0.26(18) -0.01(9) -0.02(11) 0.00(6)
O18 0.10(10) 0.05(6) 0.19(14) 0.02(8) -0.02(10) 0.02(7)
O19 0.10(10) 0.06(6) 0.17(13) 0.03(7) -0.01(9) 0.03(6)
O20 0.09(10) 0.10(8) 0.15(10) 0.06(7) 0.00(9) 0.00(7)
O21 0.24(19) 0.12(10) 0.2(2) -0.06(11) 0.02(17) -0.08(10)
O22 0.23(16) 0.20(13) 0.17(15) -0.05(11) -0.01(13) -0.13(10)
O23 0.12(12) 0.22(12) 0.27(16) 0.16(10) -0.02(12) -0.08(9)
O24 0.15(16) 0.15(11) 0.3(2) 0.16(10) -0.01(15) -0.02(11)
O25 0.07(7) 0.07(6) 0.07(6) 0.00(5) -0.01(6) 0.00(5)
O26 0.07(6) 0.07(6) 0.07(6) 0.00(5) -0.01(5) 0.00(5)
O27 0.10(10) 0.10(9) 0.11(9) 0.00(8) -0.01(8) -0.01(8)
O28 0.3(3) 0.3(3) 0.3(3) 0.0(3) 0.0(3) 0.0(3)
O29 0.3(3) 0.2(3) 0.3(3) 0.0(2) 0.0(2) 0.0(2)

loop_
_atom_type_symbol
_atom_type_description
_atom_type_scat_dispersion_real
_atom_type_scat_dispersion_imag
_atom_type_scat_source
C C 0.0033 0.0016 'International Tables Vol C Tables 4.2.6.8 and 6.1.1.4'
H H 0.0000 0.0000 'International Tables Vol C Tables 4.2.6.8 and 6.1.1.4'
N N 0.0061 0.0033 'International Tables Vol C Tables 4.2.6.8 and 6.1.1.4'
O O 0.0106 0.0060 'International Tables Vol C Tables 4.2.6.8 and 6.1.1.4'
Fe Fe 0.3463 0.8444 'International Tables Vol C Tables 4.2.6.8 and 6.1.1.4'
Dy Dy -0.1892 4.4098 'International Tables Vol C Tables 4.2.6.8 and 6.1.1.4'

loop_
_geom_angle_atom_site_label_1
_geom_angle_atom_site_label_2
_geom_angle_atom_site_label_3
_geom_angle
_geom_angle_site_symmetry_1
_geom_angle_site_symmetry_3
O11 C1 O4 126(10) . .
O11 C1 C2 119(10) . .
O4 C1 C2 115(10) . .
C3 C2 C7 119(10) . .
C3 C2 C1 121(10) . .
C7 C2 C1 120(10) . .
C4 C3 C2 119(10) . .
C4 C3 H3 120.4 . .
C2 C3 H3 120.5 . .
C5 C4 C3 122(10) . .
C5 C4 H4 119.1 . .
C3 C4 H4 119.1 . .
C4 C5 C6 122(10) . .
C4 C5 N2 121(10) . .
C6 C5 N2 118(10) . .
C7 C6 C5 117(10) . .
C7 C6 H6 121.4 . .
C5 C6 H6 121.4 . .
C6 C7 C2 121(10) . .
C6 C7 H7 119.3 . .
C2 C7 H7 119.3 . .
O2 C8 O1 125(10) . .
O2 C8 C9 119(10) . .
O1 C8 C9 115(10) . .
O2 C8 Dy2 63(10) . .
O1 C8 Dy2 63(9) . .
C9 C8 Dy2 177(10) . .
C10 C9 C13 121(10) . .
C10 C9 C8 118(10) . .
C13 C9 C8 120(10) . .
C9 C10 C11 118(10) . .
C9 C10 H10 120.9 . .
C11 C10 H10 120.9 . .
C76 C11 C10 116(10) . .
C76 C11 H11 121.9 . .
C10 C11 H11 121.9 . .
C76 C12 C13 118(10) . .
C76 C12 H12 120.8 . .
C13 C12 H12 120.8 . .
C12 C13 C9 122(10) . .
C12 C13 H13 118.9 . .
C9 C13 H13 118.9 . .
O9 C14 O8 125(10) . .
O9 C14 C15 117(10) . .
O8 C14 C15 118(10) . .
C20 C15 C16 120(10) . .
C20 C15 C14 120(10) . .
C16 C15 C14 120(10) . .
C17 C16 C15 121(10) . .
C17 C16 H16 119.4 . .
C15 C16 H16 119.4 . .
C18 C17 C16 118(10) . .
C18 C17 H17 121.1 . .
C16 C17 H17 121.1 . .
C17 C18 C19 123(10) . .
C17 C18 N6 118(10) . .
C19 C18 N6 118(10) . .
C20 C19 C18 117(10) . .
C20 C19 H19 121.3 . .
C18 C19 H19 121.3 . .
C15 C20 C19 120(10) . .
C15 C20 H20 119.8 . .
C19 C20 H20 119.8 . .
O6 C21 O7 125(10) . .
O6 C21 C22 118(10) . .
O7 C21 C22 117(10) . .
C27 C22 C23 119(10) . .
C27 C22 C21 120(10) . .
C23 C22 C21 121(10) . .
C22 C23 C24 121(10) . .
C22 C23 H23 119.6 . .
C24 C23 H23 119.6 . .
C25 C24 C23 119(10) . .
C25 C24 H24 120.7 . .
C23 C24 H24 120.7 . .
C26 C25 C24 123(10) . .
C26 C25 N5 119(10) . .
C24 C25 N5 118(10) . .
C25 C26 C27 119(10) . .
C25 C26 H26 120.5 . .
C27 C26 H26 120.5 . .
C22 C27 C26 120(10) . .
C22 C27 H27 120.0 . .
C26 C27 H27 120.0 . .
O12 C28 O13 119(10) . .
O12 C28 C29 120(10) . .
O13 C28 C29 121(10) . .
O12 C28 Dy1 57(7) . .
O13 C28 Dy1 62(7) . .
C29 C28 Dy1 177(9) . .
C30 C29 C34 120(10) . .
C30 C29 C28 119(10) . .
C34 C29 C28 122(10) . .
C29 C30 C31 120(10) . .
C29 C30 H30 120.0 . .
C31 C30 H30 120.0 . .
C32 C31 C30 119(10) . .
C32 C31 H31 120.7 . .
C30 C31 H31 120.7 . .
C31 C32 C33 123(10) . .
C31 C32 N3 119(10) . .
C33 C32 N3 118(10) . .
C34 C33 C32 118(10) . .
C34 C33 H33 121.0 . .
C32 C33 H33 121.0 . .
C33 C34 C29 121(10) . .
C33 C34 H34 119.7 . .
C29 C34 H34 119.7 . .
O14 C35 O25 123(10) . .
O14 C35 C36 120(10) . .
O25 C35 C36 117(10) . .
C41 C36 C37 120(10) . .
C41 C36 C35 120(10) . .
C37 C36 C35 119(10) . .
C36 C37 C38 117(10) . .
C36 C37 H37 121.7 . .
C38 C37 H37 121.7 . .
C39 C38 C37 120(10) . .
C39 C38 H38 120.2 . .
C37 C38 H38 120.2 . .
C40 C39 C38 124(10) . .
C40 C39 N1 122(10) . .
C38 C39 N1 112(10) . .
C39 C40 C41 119(10) . .
C39 C40 H40 120.7 . .
C41 C40 H40 120.7 . .
C36 C41 C40 120(10) . .
C36 C41 H41 119.8 . .
C40 C41 H41 119.8 . .
C44 C43 N8 118.8(14) . .
C44 C43 C72 118.9(11) . .
N8 C43 C72 119.0(14) . .
C43 C44 C70 119.0(15) . .
C43 C44 C45 118.5(13) . .
C70 C44 C45 122.2(16) . .
C44 C45 C46 118.0(16) . .
C44 C45 C46' 81.5(14) . .
C46 C45 C46' 91.5(19) . .
C44 C45 C44' 90.3(14) . .
C46 C45 C44' 40.8(17) . .
C46' C45 C44' 118.0(15) . .
C45 C46 C47 118.0(18) . .
N8 C47 C46 119.2(15) . .
C59 C58 N9 118.1(14) . .
C60 C59 C58 118.3(15) . .
C59 C60 C61 118.2(12) . .
C59 C60 C61' 59(2) . .
C61 C60 C61' 79.9(19) . .
C59 C60 C58' 79(3) . .
C61 C60 C58' 84(2) . .
C61' C60 C58' 117.9(14) . .
C62 C61 C60 118.5(15) . .
C62 C61 C63 118.1(13) . .
C60 C61 C63 118.7(13) . .
C65 C62 C61 118.8(16) . .
C65 C62 N9 118.6(13) . .
C61 C62 N9 118.5(11) . .
C64 C63 C61 117.9(15) . .
C64 C63 H63 121.0 . .
C61 C63 H63 121.0 . .
C66 C64 C63 119(2) . .
C66 C64 H64 120.6 . .
C63 C64 H64 120.6 . .
C66 C65 C62 119.3(13) . .
C66 C65 N7 118.5(11) . .
C62 C65 N7 121.4(15) . .
C66 C65 C75 80.6(12) . .
C62 C65 C75 135.3(19) . .
N7 C65 C75 49.3(11) . .
C65 C66 C64 119.3(12) . .
C65 C66 C67 118.1(16) . .
C64 C66 C67 122.3(18) . .
C66 C67 C68 117(2) . .
C66 C67 C74 127.0(17) . .
C68 C67 C74 57.4(14) . .
C66 C67 C75 73.4(14) . .
C68 C67 C75 43.6(11) . .
C74 C67 C75 84.3(17) . .
C69 C68 C74 97.9(16) . .
C69 C68 C75 41.6(13) . .
C74 C68 C75 118.1(14) . .
C69 C68 C67 117.5(14) . .
C74 C68 C67 64.5(16) . .
C75 C68 C67 92.3(15) . .
C75 C69 N7 69.4(15) . .
C75 C69 C68 69.4(17) . .
N7 C69 C68 118.6(18) . .
C75 C69 C72 110.7(19) . .
N7 C69 C72 48.3(9) . .
C68 C69 C72 113.1(16) . .
C44 C70 C71 118.6(16) . .
C44 C70 H70 120.7 . .
C71 C70 H70 120.7 . .
C70 C71 C73 118.1(15) . .
C70 C71 H71 120.9 . .
C73 C71 H71 120.9 . .
C43 C72 C73 118.2(13) . .
C43 C72 N7 113.4(11) . .
C73 C72 N7 118.1(14) . .
C43 C72 C69 155.3(13) . .
C73 C72 C69 86.5(10) . .
N7 C72 C69 48.1(8) . .
C74 C73 C72 118.1(13) . .
C74 C73 C71 123.4(14) . .
C72 C73 C71 117.9(15) . .
C73 C74 C68 118.1(16) . .
C73 C74 C67 119.8(15) . .
C68 C74 C67 58.2(17) . .
C69 C75 N7 69.0(17) . .
C69 C75 C68 69.1(17) . .
N7 C75 C68 118.2(17) . .
C69 C75 C65 113.6(19) . .
N7 C75 C65 49.2(9) . .
C68 C75 C65 117.6(16) . .
C69 C75 C67 99.5(19) . .
N7 C75 C67 103.7(15) . .
C68 C75 C67 44.1(11) . .
C65 C75 C67 76.7(12) . .
C12 C76 N4 121(10) . .
C12 C76 C11 123(10) . .
N4 C76 C11 116(10) . .
N8 C43' C44' 118.1(18) . .
C43' C44' C45 118.0(18) . .
C47' C46' C45 118.1(18) . .
N8 C47' C46' 118.2(15) . .
N8 C47' C59' 115.1(14) . 2_655
C46' C47' C59' 126(2) . 2_655
C59' C58' C60 117.7(15) . .
N9 C59' C58' 118(2) . .
N9 C59' C47' 115.5(15) . 2_655
C58' C59' C47' 120.0(16) . 2_655
C62' C61' C60 118(2) . .
N9 C62' C61' 118.8(14) . .
O9 Dy1 O11 97(4) . .
O9 Dy1 O14 87(4) . .
O11 Dy1 O14 148(4) . .
O9 Dy1 O25 155(4) . 2_666
O11 Dy1 O25 88(4) . 2_666
O14 Dy1 O25 102(4) . 2_666
O9 Dy1 O10 81(4) . .
O11 Dy1 O10 72(4) . .
O14 Dy1 O10 139(4) . .
O25 Dy1 O10 77(4) 2_666 .
O9 Dy1 O12 76(3) . .
O11 Dy1 O12 73(4) . .
O14 Dy1 O12 77(4) . .
O25 Dy1 O12 128(4) 2_666 .
O10 Dy1 O12 136(3) . .
O9 Dy1 O26 85(4) . .
O11 Dy1 O26 144(3) . .
O14 Dy1 O26 68(4) . .
O25 Dy1 O26 77(4) 2_666 .
O10 Dy1 O26 72(4) . .
O12 Dy1 O26 141(4) . .
O9 Dy1 O13 128(3) . .
O11 Dy1 O13 79(3) . .
O14 Dy1 O13 74(4) . .
O25 Dy1 O13 77(3) 2_666 .
O10 Dy1 O13 141(4) . .
O12 Dy1 O13 53(3) . .
O26 Dy1 O13 128(3) . .
O9 Dy1 C28 102(4) . .
O11 Dy1 C28 74(4) . .
O14 Dy1 C28 75(4) . .
O25 Dy1 C28 103(4) 2_666 .
O10 Dy1 C28 146(4) . .
O12 Dy1 C28 26(3) . .
O26 Dy1 C28 142(4) . .
O13 Dy1 C28 27(3) . .
O6 Dy2 O4 152(4) . 1_455
O6 Dy2 O8 98(4) . .
O4 Dy2 O8 88(4) 1_455 .
O6 Dy2 O3 91(5) . .
O4 Dy2 O3 99(6) 1_455 .
O8 Dy2 O3 150(6) . .
O6 Dy2 O1 133(4) . .
O4 Dy2 O1 75(4) 1_455 .
O8 Dy2 O1 76(4) . .
O3 Dy2 O1 77(5) . .
O6 Dy2 O5 78(4) . .
O4 Dy2 O5 78(4) 1_455 .
O8 Dy2 O5 70(4) . .
O3 Dy2 O5 140(6) . .
O1 Dy2 O5 138(4) . .
O6 Dy2 O27 81(4) . .
O4 Dy2 O27 77(4) 1_455 .
O8 Dy2 O27 139(4) . .
O3 Dy2 O27 71(6) . .
O1 Dy2 O27 133(4) . .
O5 Dy2 O27 69(4) . .
O6 Dy2 O2 80(4) . .
O4 Dy2 O2 128(4) 1_455 .
O8 Dy2 O2 75(4) . .
O3 Dy2 O2 78(6) . .
O1 Dy2 O2 53(4) . .
O5 Dy2 O2 135(4) . .
O27 Dy2 O2 143(4) . .
O6 Dy2 C8 106(5) . .
O4 Dy2 C8 102(5) 1_455 .
O8 Dy2 C8 72(4) . .
O3 Dy2 C8 78(6) . .
O1 Dy2 C8 27(5) . .
O5 Dy2 C8 143(4) . .
O27 Dy2 C8 148(5) . .
O2 Dy2 C8 26(4) . .
N9 Fe1 N9 180.0(11) . 2_655
N9 Fe1 N8 95.8(6) . .
N9 Fe1 N8 84.2(6) 2_655 .
N9 Fe1 N8 84.2(6) . 2_655
N9 Fe1 N8 95.8(6) 2_655 2_655
N8 Fe1 N8 180.0(9) . 2_655
N9 Fe1 N7 92.1(6) . 2_655
N9 Fe1 N7 87.9(6) 2_655 2_655
N8 Fe1 N7 96.5(6) . 2_655
N8 Fe1 N7 83.5(6) 2_655 2_655
N9 Fe1 N7 87.9(6) . .
N9 Fe1 N7 92.1(6) 2_655 .
N8 Fe1 N7 83.5(6) . .
N8 Fe1 N7 96.5(6) 2_655 .
N7 Fe1 N7 180.0(9) 2_655 .
O28 N1 O29 117(3) . .
O28 N1 C39 110(3) . .
O29 N1 C39 116(3) . .
O18 N2 O17 125(10) . .
O18 N2 C5 118(10) . .
O17 N2 C5 117(10) . .
O15 N3 O16 123(10) . .
O15 N3 C32 121(10) . .
O16 N3 C32 117(10) . .
O22 N4 O21 120(10) . .
O22 N4 C76 122(10) . .
O21 N4 C76 119(10) . .
O24 N5 O23 124(10) . .
O24 N5 C25 118(10) . .
O23 N5 C25 118(10) . .
O20 N6 O19 123(10) . .
O20 N6 C18 120(10) . .
O19 N6 C18 117(10) . .
C69 N7 C65 118.6(13) . .
C69 N7 C75 41.6(12) . .
C65 N7 C75 81.5(14) . .
C69 N7 C72 83.6(11) . .
C65 N7 C72 117.0(17) . .
C75 N7 C72 118.0(12) . .
C69 N7 Fe1 127.8(14) . .
C65 N7 Fe1 102.6(8) . .
C75 N7 Fe1 128.1(13) . .
C72 N7 Fe1 106.0(9) . .
C43 N8 C47 118.4(14) . .
C43 N8 C47' 85.2(18) . .
C47 N8 C47' 85.5(19) . .
C43 N8 C43' 86.3(15) . .
C47 N8 C43' 47.5(15) . .
C47' N8 C43' 118.1(14) . .
C43 N8 Fe1 108.6(11) . .
C47 N8 Fe1 131.6(12) . .
C47' N8 Fe1 110.2(10) . .
C43' N8 Fe1 130.5(12) . .
C62' N9 C59' 119.1(14) . .
C62' N9 C62 80(2) . .
C59' N9 C62 63.8(17) . .
C62' N9 C58 58(3) . .
C59' N9 C58 98(2) . .
C62 N9 C58 118.0(17) . .
C62' N9 Fe1 127.4(11) . .
C59' N9 Fe1 109.7(13) . .
C62 N9 Fe1 106.6(10) . .
C58 N9 Fe1 134.6(13) . .
C8 O1 Dy2 90(9) . .
C8 O2 Dy2 90(10) . .
C1 O4 Dy2 152(10) . 1_655
C21 O6 Dy2 170(10) . .
C14 O8 Dy2 153(10) . .
C14 O9 Dy1 161(9) . .
C1 O11 Dy1 146(10) . .
C28 O12 Dy1 97(8) . .
C28 O13 Dy1 91(8) . .
C35 O14 Dy1 157(10) . .
C35 O25 Dy1 134(10) . 2_666

loop_
_geom_bond_atom_site_label_1
_geom_bond_atom_site_label_2
_geom_bond_distance
_geom_bond_site_symmetry_2
C1 O11 1.20(18) .
C1 O4 1.26(19) .
C1 C2 1.52(18) .
C2 C3 1.4(2) .
C2 C7 1.4(2) .
C3 C4 1.4(2) .
C3 H3 0.9300 .
C4 C5 1.3(2) .
C4 H4 0.9300 .
C5 C6 1.4(2) .
C5 N2 1.49(19) .
C6 C7 1.37(19) .
C6 H6 0.9300 .
C7 H7 0.9300 .
C8 O2 1.23(19) .
C8 O1 1.3(2) .
C8 C9 1.6(3) .
C8 Dy2 2.76(19) .
C9 C10 1.4(3) .
C9 C13 1.4(2) .
C10 C11 1.4(3) .
C10 H10 0.9300 .
C11 C76 1.4(3) .
C11 H11 0.9300 .
C12 C76 1.3(3) .
C12 C13 1.3(3) .
C12 H12 0.9300 .
C13 H13 0.9300 .
C14 O9 1.24(17) .
C14 O8 1.25(16) .
C14 C15 1.51(17) .
C15 C20 1.37(18) .
C15 C16 1.39(18) .
C16 C17 1.4(2) .
C16 H16 0.9300 .
C17 C18 1.4(2) .
C17 H17 0.9300 .
C18 C19 1.4(2) .
C18 N6 1.47(19) .
C19 C20 1.38(19) .
C19 H19 0.9300 .
C20 H20 0.9300 .
C21 O6 1.24(17) .
C21 O7 1.24(19) .
C21 C22 1.49(19) .
C22 C27 1.4(2) .
C22 C23 1.4(2) .
C23 C24 1.4(3) .
C23 H23 0.9300 .
C24 C25 1.4(3) .
C24 H24 0.9300 .
C25 C26 1.3(3) .
C25 N5 1.5(2) .
C26 C27 1.4(2) .
C26 H26 0.9300 .
C27 H27 0.9300 .
C28 O12 1.27(16) .
C28 O13 1.29(16) .
C28 C29 1.48(19) .
C28 Dy1 2.87(13) .
C29 C30 1.38(19) .
C29 C34 1.39(19) .
C30 C31 1.4(2) .
C30 H30 0.9300 .
C31 C32 1.3(2) .
C31 H31 0.9300 .
C32 C33 1.4(2) .
C32 N3 1.5(2) .
C33 C34 1.4(2) .
C33 H33 0.9300 .
C34 H34 0.9300 .
C35 O14 1.22(18) .
C35 O25 1.25(16) .
C35 C36 1.50(19) .
C36 C41 1.4(2) .
C36 C37 1.4(2) .
C37 C38 1.4(3) .
C37 H37 0.9300 .
C38 C39 1.3(2) .
C38 H38 0.9300 .
C39 C40 1.3(2) .
C39 N1 1.48(4) .
C40 C41 1.4(3) .
C40 H40 0.9300 .
C41 H41 0.9300 .
C43 C44 1.39(2) .
C43 N8 1.40(2) .
C43 C72 1.397(19) .
C44 C70 1.40(2) .
C44 C45 1.40(2) .
C45 C46 1.40(2) .
C45 C46' 1.40(2) .
C45 C44' 1.40(3) .
C46 C47 1.40(3) .
C47 N8 1.40(2) .
C58 C59 1.40(3) .
C58 N9 1.40(2) .
C59 C60 1.40(3) .
C60 C61 1.399(18) .
C60 C61' 1.40(2) .
C60 C58' 1.40(2) .
C61 C62 1.40(2) .
C61 C63 1.40(2) .
C62 C65 1.394(17) .
C62 N9 1.40(2) .
C63 C64 1.40(2) .
C63 H63 0.9300 .
C64 C66 1.39(3) .
C64 H64 0.9300 .
C65 C66 1.39(2) .
C65 N7 1.40(2) .
C65 C75 1.83(3) .
C66 C67 1.40(2) .
C67 C68 1.41(4) .
C67 C74 1.50(3) .
C67 C75 2.03(4) .
C68 C69 1.40(2) .
C68 C74 1.40(2) .
C68 C75 1.40(2) .
C69 C75 0.99(3) .
C69 N7 1.40(2) .
C69 C72 1.86(2) .
C70 C71 1.40(3) .
C70 H70 0.9300 .
C71 C73 1.40(3) .
C71 H71 0.9300 .
C72 C73 1.399(19) .
C72 N7 1.40(2) .
C73 C74 1.40(3) .
C75 N7 1.40(2) .
C76 N4 1.4(3) .
C43' N8 1.40(2) .
C43' C44' 1.40(2) .
C46' C47' 1.40(3) .
C47' N8 1.40(3) .
C47' C59' 1.41(2) 2_655
C58' C59' 1.40(3) .
C59' N9 1.40(2) .
C59' C47' 1.41(2) 2_655
C61' C62' 1.40(3) .
C62' N9 1.39(2) .
Dy1 O9 2.26(10) .
Dy1 O11 2.29(11) .
Dy1 O14 2.32(11) .
Dy1 O25 2.33(11) 2_666
Dy1 O10 2.41(10) .
Dy1 O12 2.43(9) .
Dy1 O26 2.43(11) .
Dy1 O13 2.53(9) .
Dy2 O6 2.24(10) .
Dy2 O4 2.29(12) 1_455
Dy2 O8 2.29(9) .
Dy2 O3 2.34(16) .
Dy2 O1 2.45(11) .
Dy2 O5 2.46(13) .
Dy2 O27 2.46(14) .
Dy2 O2 2.47(12) .
Fe1 N9 1.963(13) .
Fe1 N9 1.963(13) 2_655
Fe1 N8 2.002(13) .
Fe1 N8 2.002(13) 2_655
Fe1 N7 2.087(14) 2_655
Fe1 N7 2.087(14) .
N1 O28 1.26(3) .
N1 O29 1.26(3) .
N2 O18 1.2(2) .
N2 O17 1.2(2) .
N3 O15 1.2(2) .
N3 O16 1.2(2) .
N4 O22 1.2(3) .
N4 O21 1.3(3) .
N5 O24 1.2(3) .
N5 O23 1.2(3) .
N6 O20 1.20(19) .
N6 O19 1.24(19) .
O4 Dy2 2.29(12) 1_655
O25 Dy1 2.33(11) 2_666

loop_
_geom_torsion_atom_site_label_1
_geom_torsion_atom_site_label_2
_geom_torsion_atom_site_label_3
_geom_torsion_atom_site_label_4
_geom_torsion
_geom_torsion_site_symmetry_1
_geom_torsion_site_symmetry_4
O11 C1 C2 C3 166(15) . .
O4 C1 C2 C3 -12(22) . .
O11 C1 C2 C7 -18(22) . .
O4 C1 C2 C7 164(14) . .
C7 C2 C3 C4 -1(23) . .
C1 C2 C3 C4 175(15) . .
C2 C3 C4 C5 2(26) . .
C3 C4 C5 C6 -3(27) . .
C3 C4 C5 N2 -179(16) . .
C4 C5 C6 C7 2(24) . .
N2 C5 C6 C7 179(14) . .
C5 C6 C7 C2 -1(23) . .
C3 C2 C7 C6 1(23) . .
C1 C2 C7 C6 -175(14) . .
O2 C8 C9 C10 -8(23) . .
O1 C8 C9 C10 166(16) . .
Dy2 C8 C9 C10 -170(100) . .
O2 C8 C9 C13 169(16) . .
O1 C8 C9 C13 -17(23) . .
Dy2 C8 C9 C13 8(100) . .
C13 C9 C10 C11 -3(27) . .
C8 C9 C10 C11 175(16) . .
C9 C10 C11 C76 6(27) . .
C76 C12 C13 C9 -1(29) . .
C10 C9 C13 C12 0(28) . .
C8 C9 C13 C12 -178(17) . .
O9 C14 C15 C20 -175(14) . .
O8 C14 C15 C20 6(20) . .
O9 C14 C15 C16 8(21) . .
O8 C14 C15 C16 -171(14) . .
C20 C15 C16 C17 1(23) . .
C14 C15 C16 C17 178(14) . .
C15 C16 C17 C18 0(24) . .
C16 C17 C18 C19 0(25) . .
C16 C17 C18 N6 179(15) . .
C17 C18 C19 C20 -1(25) . .
N6 C18 C19 C20 -180(14) . .
C16 C15 C20 C19 -2(22) . .
C14 C15 C20 C19 -179(14) . .
C18 C19 C20 C15 2(23) . .
O6 C21 C22 C27 -175(15) . .
O7 C21 C22 C27 7(23) . .
O6 C21 C22 C23 9(23) . .
O7 C21 C22 C23 -169(16) . .
C27 C22 C23 C24 5(27) . .
C21 C22 C23 C24 -179(17) . .
C22 C23 C24 C25 -5(30) . .
C23 C24 C25 C26 3(32) . .
C23 C24 C25 N5 -176(18) . .
C24 C25 C26 C27 -1(31) . .
N5 C25 C26 C27 179(18) . .
C23 C22 C27 C26 -3(25) . .
C21 C22 C27 C26 -179(16) . .
C25 C26 C27 C22 1(28) . .
O12 C28 C29 C30 -2(22) . .
O13 C28 C29 C30 177(14) . .
Dy1 C28 C29 C30 -8(100) . .
O12 C28 C29 C34 176(14) . .
O13 C28 C29 C34 -5(23) . .
Dy1 C28 C29 C34 170(100) . .
C34 C29 C30 C31 1(24) . .
C28 C29 C30 C31 179(15) . .
C29 C30 C31 C32 -1(26) . .
C30 C31 C32 C33 1(28) . .
C30 C31 C32 N3 -179(17) . .
C31 C32 C33 C34 -1(27) . .
N3 C32 C33 C34 178(16) . .
C32 C33 C34 C29 2(25) . .
C30 C29 C34 C33 -2(24) . .
C28 C29 C34 C33 -180(15) . .
O14 C35 C36 C41 157(17) . .
O25 C35 C36 C41 -20(23) . .
O14 C35 C36 C37 -20(24) . .
O25 C35 C36 C37 162(16) . .
C41 C36 C37 C38 -6(29) . .
C35 C36 C37 C38 171(18) . .
C36 C37 C38 C39 3(32) . .
C37 C38 C39 C40 2(33) . .
C37 C38 C39 N1 -166(17) . .
C38 C39 C40 C41 -3(34) . .
N1 C39 C40 C41 163(16) . .
C37 C36 C41 C40 5(31) . .
C35 C36 C41 C40 -172(19) . .
C39 C40 C41 C36 0(35) . .
N8 C43 C44 C70 -179.7(18) . .
C72 C43 C44 C70 -20(3) . .
N8 C43 C44 C45 -5(2) . .
C72 C43 C44 C45 154.1(16) . .
C43 C44 C45 C46 28(3) . .
C70 C44 C45 C46 -158(2) . .
C43 C44 C45 C46' -59.0(19) . .
C70 C44 C45 C46' 115(2) . .
C43 C44 C45 C44' 59.2(18) . .
C70 C44 C45 C44' -126.6(19) . .
C44 C45 C46 C47 -25(3) . .
C46' C45 C46 C47 56(3) . .
C44' C45 C46 C47 -78(3) . .
C45 C46 C47 N8 0(4) . .
N9 C58 C59 C60 25(6) . .
C58 C59 C60 C61 2(5) . .
C58 C59 C60 C61' 58(3) . .
C58 C59 C60 C58' -74(4) . .
C59 C60 C61 C62 -26(3) . .
C61' C60 C61 C62 -72.5(18) . .
C58' C60 C61 C62 47(2) . .
C59 C60 C61 C63 178(3) . .
C61' C60 C61 C63 132(2) . .
C58' C60 C61 C63 -108(2) . .
C60 C61 C62 C65 179.8(16) . .
C63 C61 C62 C65 -25(3) . .
C60 C61 C62 N9 23(3) . .
C63 C61 C62 N9 178(2) . .
C62 C61 C63 C64 28(4) . .
C60 C61 C63 C64 -177(2) . .
C61 C63 C64 C66 -25(4) . .
C61 C62 C65 C66 19(3) . .
N9 C62 C65 C66 175.6(18) . .
C61 C62 C65 N7 -171.9(17) . .
N9 C62 C65 N7 -15(3) . .
C61 C62 C65 C75 126(2) . .
N9 C62 C65 C75 -77(2) . .
C62 C65 C66 C64 -16(3) . .
N7 C65 C66 C64 174.5(19) . .
C75 C65 C66 C64 -153(2) . .
C62 C65 C66 C67 170(2) . .
N7 C65 C66 C67 0(3) . .
C75 C65 C66 C67 33(2) . .
C63 C64 C66 C65 19(3) . .
C63 C64 C66 C67 -167(2) . .
C65 C66 C67 C68 -29(3) . .
C64 C66 C67 C68 157(2) . .
C65 C66 C67 C74 39(4) . .
C64 C66 C67 C74 -135(3) . .
C65 C66 C67 C75 -30.0(19) . .
C64 C66 C67 C75 156(2) . .
C66 C67 C68 C69 33(3) . .
C74 C67 C68 C69 -85.5(18) . .
C75 C67 C68 C69 34.6(15) . .
C66 C67 C68 C74 118(2) . .
C75 C67 C68 C74 120.2(16) . .
C66 C67 C68 C75 -2(2) . .
C74 C67 C68 C75 -120.2(16) . .
C74 C68 C69 C75 -124(2) . .
C67 C68 C69 C75 -59(2) . .
C74 C68 C69 N7 -73(2) . .
C75 C68 C69 N7 50.7(17) . .
C67 C68 C69 N7 -8(3) . .
C74 C68 C69 C72 -19.6(17) . .
C75 C68 C69 C72 104(2) . .
C67 C68 C69 C72 46(2) . .
C43 C44 C70 C71 21(3) . .
C45 C44 C70 C71 -153(2) . .
C44 C70 C71 C73 -25(4) . .
C44 C43 C72 C73 24(3) . .
N8 C43 C72 C73 -177.0(16) . .
C44 C43 C72 N7 168.1(17) . .
N8 C43 C72 N7 -32(2) . .
C44 C43 C72 C69 -155(3) . .
N8 C43 C72 C69 5(5) . .
C75 C69 C72 C43 -81(4) . .
N7 C69 C72 C43 -48(4) . .
C68 C69 C72 C43 -156(3) . .
C75 C69 C72 C73 101(2) . .
N7 C69 C72 C73 133.6(17) . .
C68 C69 C72 C73 25.1(16) . .
C75 C69 C72 N7 -32.9(19) . .
C68 C69 C72 N7 -108.5(18) . .
C43 C72 C73 C74 161.0(17) . .
N7 C72 C73 C74 18(2) . .
C69 C72 C73 C74 -19.6(18) . .
C43 C72 C73 C71 -27(2) . .
N7 C72 C73 C71 -170.4(16) . .
C69 C72 C73 C71 151.9(16) . .
C70 C71 C73 C74 -161(2) . .
C70 C71 C73 C72 28(3) . .
C72 C73 C74 C68 13(3) . .
C71 C73 C74 C68 -158.3(19) . .
C72 C73 C74 C67 -55(3) . .
C71 C73 C74 C67 134(2) . .
C69 C68 C74 C73 7(2) . .
C75 C68 C74 C73 -31(3) . .
C67 C68 C74 C73 -109.4(19) . .
C69 C68 C74 C67 116.8(14) . .
C75 C68 C74 C67 78(2) . .
C66 C67 C74 C73 5(4) . .
C68 C67 C74 C73 106(2) . .
C75 C67 C74 C73 70(2) . .
C66 C67 C74 C68 -101(3) . .
C75 C67 C74 C68 -36.8(10) . .
C68 C69 C75 N7 133.5(16) . .
C72 C69 C75 N7 25.7(14) . .
N7 C69 C75 C68 -133.5(16) . .
C72 C69 C75 C68 -107.8(18) . .
N7 C69 C75 C65 -21.5(16) . .
C68 C69 C75 C65 112.0(18) . .
C72 C69 C75 C65 4(2) . .
N7 C69 C75 C67 -101.1(14) . .
C68 C69 C75 C67 32.4(12) . .
C72 C69 C75 C67 -75.4(16) . .
C74 C68 C75 C69 68(3) . .
C67 C68 C75 C69 131(2) . .
C69 C68 C75 N7 -50(2) . .
C74 C68 C75 N7 18(3) . .
C67 C68 C75 N7 80(2) . .
C69 C68 C75 C65 -106(2) . .
C74 C68 C75 C65 -38(3) . .
C67 C68 C75 C65 24(2) . .
C69 C68 C75 C67 -131(2) . .
C74 C68 C75 C67 -62(2) . .
C66 C65 C75 C69 -115(2) . .
C62 C65 C75 C69 123(2) . .
N7 C65 C75 C69 27(2) . .
C66 C65 C75 N7 -141.3(16) . .
C62 C65 C75 N7 96(2) . .
C66 C65 C75 C68 -36.7(19) . .
C62 C65 C75 C68 -159.3(17) . .
N7 C65 C75 C68 105(2) . .
C66 C65 C75 C67 -19.8(12) . .
C62 C65 C75 C67 -142.3(17) . .
N7 C65 C75 C67 121.6(15) . .
C66 C67 C75 C69 132.4(19) . .
C68 C67 C75 C69 -46.0(19) . .
C74 C67 C75 C69 1.0(18) . .
C66 C67 C75 N7 61.9(16) . .
C68 C67 C75 N7 -117(2) . .
C74 C67 C75 N7 -69.6(16) . .
C66 C67 C75 C68 178(2) . .
C74 C67 C75 C68 47.0(14) . .
C66 C67 C75 C65 20.2(11) . .
C68 C67 C75 C65 -158.2(19) . .
C74 C67 C75 C65 -111.2(13) . .
C13 C12 C76 N4 -178(18) . .
C13 C12 C76 C11 4(30) . .
C10 C11 C76 C12 -7(29) . .
C10 C11 C76 N4 175(18) . .
N8 C43' C44' C45 -16(3) . .
C44 C45 C44' C43' -49(2) . .
C46 C45 C44' C43' 87(3) . .
C46' C45 C44' C43' 32(3) . .
C44 C45 C46' C47' 69(3) . .
C46 C45 C46' C47' -49(3) . .
C44' C45 C46' C47' -16(3) . .
C45 C46' C47' N8 -15(4) . .
C45 C46' C47' C59' 177(3) . 2_655
C59 C60 C58' C59' 75(4) . .
C61 C60 C58' C59' -45(4) . .
C61' C60 C58' C59' 30(5) . .
C60 C58' C59' N9 -27(6) . .
C60 C58' C59' C47' -178(3) . 2_655
C59 C60 C61' C62' -82(3) . .
C61 C60 C61' C62' 50(3) . .
C58' C60 C61' C62' -27(5) . .
C60 C61' C62' N9 23(6) . .
O12 C28 Dy1 O9 9(10) . .
O13 C28 Dy1 O9 -169(8) . .
C29 C28 Dy1 O9 16(100) . .
O12 C28 Dy1 O11 -85(9) . .
O13 C28 Dy1 O11 97(9) . .
C29 C28 Dy1 O11 -78(100) . .
O12 C28 Dy1 O14 93(9) . .
O13 C28 Dy1 O14 -86(9) . .
C29 C28 Dy1 O14 99(100) . .
O12 C28 Dy1 O25 -168(9) . 2_666
O13 C28 Dy1 O25 14(9) . 2_666
C29 C28 Dy1 O25 -162(100) . 2_666
O12 C28 Dy1 O10 -82(11) . .
O13 C28 Dy1 O10 99(9) . .
C29 C28 Dy1 O10 -76(100) . .
O13 C28 Dy1 O12 -178(15) . .
C29 C28 Dy1 O12 6(100) . .
O12 C28 Dy1 O26 106(9) . .
O13 C28 Dy1 O26 -72(11) . .
C29 C28 Dy1 O26 113(100) . .
O12 C28 Dy1 O13 178(15) . .
C29 C28 Dy1 O13 -175(100) . .
O2 C8 Dy2 O6 1(10) . .
O1 C8 Dy2 O6 -173(9) . .
C9 C8 Dy2 O6 162(100) . .
O2 C8 Dy2 O4 -176(9) . 1_455
O1 C8 Dy2 O4 11(10) . 1_455
C9 C8 Dy2 O4 -14(100) . 1_455
O2 C8 Dy2 O8 -92(9) . .
O1 C8 Dy2 O8 95(9) . .
C9 C8 Dy2 O8 69(100) . .
O2 C8 Dy2 O3 88(10) . .
O1 C8 Dy2 O3 -86(10) . .
C9 C8 Dy2 O3 -111(100) . .
O2 C8 Dy2 O1 173(16) . .
C9 C8 Dy2 O1 -25(100) . .
O2 C8 Dy2 O5 -90(11) . .
O1 C8 Dy2 O5 97(11) . .
C9 C8 Dy2 O5 71(100) . .
O2 C8 Dy2 O27 100(12) . .
O1 C8 Dy2 O27 -73(13) . .
C9 C8 Dy2 O27 -98(100) . .
O1 C8 Dy2 O2 -173(16) . .
C9 C8 Dy2 O2 161(100) . .
C40 C39 N1 O28 25(16) . .
C38 C39 N1 O28 -166(13) . .
C40 C39 N1 O29 161(16) . .
C38 C39 N1 O29 -31(14) . .
C4 C5 N2 O18 170(17) . .
C6 C5 N2 O18 -7(23) . .
C4 C5 N2 O17 -12(24) . .
C6 C5 N2 O17 171(16) . .
C31 C32 N3 O15 177(19) . .
C33 C32 N3 O15 -3(28) . .
C31 C32 N3 O16 -3(28) . .
C33 C32 N3 O16 177(19) . .
C12 C76 N4 O22 176(20) . .
C11 C76 N4 O22 -6(30) . .
C12 C76 N4 O21 -7(31) . .
C11 C76 N4 O21 171(20) . .
C26 C25 N5 O24 3(30) . .
C24 C25 N5 O24 -178(21) . .
C26 C25 N5 O23 -176(21) . .
C24 C25 N5 O23 4(30) . .
C17 C18 N6 O20 11(24) . .
C19 C18 N6 O20 -170(17) . .
C17 C18 N6 O19 -165(16) . .
C19 C18 N6 O19 14(23) . .
C75 C69 N7 C65 30(2) . .
C68 C69 N7 C65 -21(3) . .
C72 C69 N7 C65 -117(2) . .
C68 C69 N7 C75 -50.7(19) . .
C72 C69 N7 C75 -147(2) . .
C75 C69 N7 C72 147(2) . .
C68 C69 N7 C72 96.5(18) . .
C75 C69 N7 Fe1 -108(2) . .
C68 C69 N7 Fe1 -158.3(13) . .
C72 C69 N7 Fe1 105.3(14) . .
C66 C65 N7 C69 25(3) . .
C62 C65 N7 C69 -144.6(19) . .
C75 C65 N7 C69 -19.5(15) . .
C66 C65 N7 C75 45(2) . .
C62 C65 N7 C75 -125(2) . .
C66 C65 N7 C72 -73(2) . .
C62 C65 N7 C72 117.8(19) . .
C75 C65 N7 C72 -117.2(15) . .
C66 C65 N7 Fe1 171.9(15) . .
C62 C65 N7 Fe1 2(2) . .
C75 C65 N7 Fe1 127.3(13) . .
C68 C75 N7 C69 50(2) . .
C65 C75 N7 C69 154(2) . .
C67 C75 N7 C69 95(2) . .
C69 C75 N7 C65 -154(2) . .
C68 C75 N7 C65 -103(2) . .
C67 C75 N7 C65 -58.6(14) . .
C69 C75 N7 C72 -38(2) . .
C68 C75 N7 C72 13(3) . .
C65 C75 N7 C72 116(2) . .
C67 C75 N7 C72 58(2) . .
C69 C75 N7 Fe1 107(2) . .
C68 C75 N7 Fe1 157.1(15) . .
C65 C75 N7 Fe1 -99.4(15) . .
C67 C75 N7 Fe1 -158.0(11) . .
C43 C72 N7 C69 160.3(17) . .
C73 C72 N7 C69 -55.1(17) . .
C43 C72 N7 C65 -80.9(18) . .
C73 C72 N7 C65 63.7(17) . .
C69 C72 N7 C65 118.8(16) . .
C43 C72 N7 C75 -175.7(18) . .
C73 C72 N7 C75 -31(2) . .
C69 C72 N7 C75 24.1(16) . .
C43 C72 N7 Fe1 32.7(17) . .
C73 C72 N7 Fe1 177.4(11) . .
C69 C72 N7 Fe1 -127.5(15) . .
N9 Fe1 N7 C69 149.0(14) . .
N9 Fe1 N7 C69 -31.0(14) 2_655 .
N8 Fe1 N7 C69 -114.9(15) . .
N8 Fe1 N7 C69 65.1(15) 2_655 .
N7 Fe1 N7 C69 -3(100) 2_655 .
N9 Fe1 N7 C65 6.5(12) . .
N9 Fe1 N7 C65 -173.5(12) 2_655 .
N8 Fe1 N7 C65 102.6(12) . .
N8 Fe1 N7 C65 -77.4(12) 2_655 .
N7 Fe1 N7 C65 -146(100) 2_655 .
N9 Fe1 N7 C75 95.5(17) . .
N9 Fe1 N7 C75 -84.5(17) 2_655 .
N8 Fe1 N7 C75 -168.4(17) . .
N8 Fe1 N7 C75 11.6(17) 2_655 .
N7 Fe1 N7 C75 -57(100) 2_655 .
N9 Fe1 N7 C72 -116.7(11) . .
N9 Fe1 N7 C72 63.3(11) 2_655 .
N8 Fe1 N7 C72 -20.6(11) . .
N8 Fe1 N7 C72 159.4(11) 2_655 .
N7 Fe1 N7 C72 91(100) 2_655 .
C44 C43 N8 C47 -20(3) . .
C72 C43 N8 C47 -179.4(18) . .
C44 C43 N8 C47' 62.4(19) . .
C72 C43 N8 C47' -97.1(19) . .
C44 C43 N8 C43' -56.3(18) . .
C72 C43 N8 C43' 144.3(18) . .
C44 C43 N8 Fe1 172.1(13) . .
C72 C43 N8 Fe1 13(2) . .
C46 C47 N8 C43 23(3) . .
C46 C47 N8 C47' -59(3) . .
C46 C47 N8 C43' 76(3) . .
C46 C47 N8 Fe1 -173(2) . .
C46' C47' N8 C43 -52(3) . .
C59' C47' N8 C43 117(3) 2_655 .
C46' C47' N8 C47 67(3) . .
C59' C47' N8 C47 -124(3) 2_655 .
C46' C47' N8 C43' 31(4) . .
C59' C47' N8 C43' -160(3) 2_655 .
C46' C47' N8 Fe1 -160(2) . .
C59' C47' N8 Fe1 9(4) 2_655 .
C44' C43' N8 C43 67(2) . .
C44' C43' N8 C47 -68(2) . .
C44' C43' N8 C47' -16(4) . .
C44' C43' N8 Fe1 178.3(17) . .
N9 Fe1 N8 C43 92.2(12) . .
N9 Fe1 N8 C43 -87.8(12) 2_655 .
N8 Fe1 N8 C43 -39(100) 2_655 .
N7 Fe1 N8 C43 -174.9(12) 2_655 .
N7 Fe1 N8 C43 5.1(12) . .
N9 Fe1 N8 C47 -74(2) . .
N9 Fe1 N8 C47 106(2) 2_655 .
N8 Fe1 N8 C47 156(100) 2_655 .
N7 Fe1 N8 C47 19(2) 2_655 .
N7 Fe1 N8 C47 -161(2) . .
N9 Fe1 N8 C47' -176.1(19) . .
N9 Fe1 N8 C47' 3.9(19) 2_655 .
N8 Fe1 N8 C47' 53(100) 2_655 .
N7 Fe1 N8 C47' -83.3(19) 2_655 .
N7 Fe1 N8 C47' 96.7(19) . .
N9 Fe1 N8 C43' -9(2) . .
N9 Fe1 N8 C43' 171(2) 2_655 .
N8 Fe1 N8 C43' -140(100) 2_655 .
N7 Fe1 N8 C43' 84(2) 2_655 .
N7 Fe1 N8 C43' -96(2) . .
C61' C62' N9 C59' -20(5) . .
C61' C62' N9 C62 -73(4) . .
C61' C62' N9 C58 60(4) . .
C61' C62' N9 Fe1 -176(3) . .
C58' C59' N9 C62' 23(5) . .
C47' C59' N9 C62' 175(3) 2_655 .
C58' C59' N9 C62 83(3) . .
C47' C59' N9 C62 -125(4) 2_655 .
C58' C59' N9 C58 -35(4) . .
C47' C59' N9 C58 117(4) 2_655 .
C58' C59' N9 Fe1 -178(3) . .
C47' C59' N9 Fe1 -26(4) 2_655 .
C65 C62 N9 C62' -107(2) . .
C61 C62 N9 C62' 50(2) . .
C65 C62 N9 C59' 123(2) . .
C61 C62 N9 C59' -80(2) . .
C65 C62 N9 C58 -152(2) . .
C61 C62 N9 C58 5(3) . .
C65 C62 N9 Fe1 19(2) . .
C61 C62 N9 Fe1 175.8(15) . .
C59 C58 N9 C62' -84(4) . .
C59 C58 N9 C59' 36(4) . .
C59 C58 N9 C62 -29(5) . .
C59 C58 N9 Fe1 163(3) . .
N9 Fe1 N9 C62' 124(21) 2_655 .
N8 Fe1 N9 C62' -7(3) . .
N8 Fe1 N9 C62' 173(3) 2_655 .
N7 Fe1 N9 C62' -104(3) 2_655 .
N7 Fe1 N9 C62' 76(3) . .
N9 Fe1 N9 C59' -33(20) 2_655 .
N8 Fe1 N9 C59' -164.1(19) . .
N8 Fe1 N9 C59' 15.9(19) 2_655 .
N7 Fe1 N9 C59' 99.1(19) 2_655 .
N7 Fe1 N9 C59' -80.9(19) . .
N9 Fe1 N9 C62 34(18) 2_655 .
N8 Fe1 N9 C62 -96.6(12) . .
N8 Fe1 N9 C62 83.4(12) 2_655 .
N7 Fe1 N9 C62 166.6(12) 2_655 .
N7 Fe1 N9 C62 -13.4(12) . .
N9 Fe1 N9 C58 -157(21) 2_655 .
N8 Fe1 N9 C58 72(3) . .
N8 Fe1 N9 C58 -108(3) 2_655 .
N7 Fe1 N9 C58 -24(3) 2_655 .
N7 Fe1 N9 C58 156(3) . .
O2 C8 O1 Dy2 -7(17) . .
C9 C8 O1 Dy2 179(12) . .
O6 Dy2 O1 C8 10(12) . .
O4 Dy2 O1 C8 -169(10) 1_455 .
O8 Dy2 O1 C8 -78(10) . .
O3 Dy2 O1 C8 88(11) . .
O5 Dy2 O1 C8 -116(10) . .
O27 Dy2 O1 C8 136(10) . .
O2 Dy2 O1 C8 4(9) . .
O1 C8 O2 Dy2 7(17) . .
C9 C8 O2 Dy2 -179(13) . .
O6 Dy2 O2 C8 -179(10) . .
O4 Dy2 O2 C8 5(11) 1_455 .
O8 Dy2 O2 C8 80(9) . .
O3 Dy2 O2 C8 -87(10) . .
O1 Dy2 O2 C8 -4(9) . .
O5 Dy2 O2 C8 120(10) . .
O27 Dy2 O2 C8 -119(10) . .
O11 C1 O4 Dy2 -34(36) . 1_655
C2 C1 O4 Dy2 143(19) . 1_655
O7 C21 O6 Dy2 -55(68) . .
C22 C21 O6 Dy2 127(55) . .
O4 Dy2 O6 C21 177(56) 1_455 .
O8 Dy2 O6 C21 78(60) . .
O3 Dy2 O6 C21 -73(60) . .
O1 Dy2 O6 C21 0(62) . .
O5 Dy2 O6 C21 146(60) . .
O27 Dy2 O6 C21 -143(60) . .
O2 Dy2 O6 C21 5(60) . .
C8 Dy2 O6 C21 4(61) . .
O9 C14 O8 Dy2 85(23) . .
C15 C14 O8 Dy2 -96(22) . .
O6 Dy2 O8 C14 -99(19) . .
O4 Dy2 O8 C14 109(19) 1_455 .
O3 Dy2 O8 C14 6(24) . .
O1 Dy2 O8 C14 34(19) . .
O5 Dy2 O8 C14 -173(20) . .
O27 Dy2 O8 C14 176(18) . .
O2 Dy2 O8 C14 -21(19) . .
C8 Dy2 O8 C14 6(19) . .
O8 C14 O9 Dy1 -2(43) . .
C15 C14 O9 Dy1 179(25) . .
O11 Dy1 O9 C14 -114(32) . .
O14 Dy1 O9 C14 98(32) . .
O25 Dy1 O9 C14 -15(38) 2_666 .
O10 Dy1 O9 C14 -43(32) . .
O12 Dy1 O9 C14 175(33) . .
O26 Dy1 O9 C14 30(32) . .
O13 Dy1 O9 C14 165(31) . .
C28 Dy1 O9 C14 171(32) . .
O4 C1 O11 Dy1 -83(24) . .
C2 C1 O11 Dy1 100(18) . .
O9 Dy1 O11 C1 -103(17) . .
O14 Dy1 O11 C1 -7(20) . .
O25 Dy1 O11 C1 102(17) 2_666 .
O10 Dy1 O11 C1 179(17) . .
O12 Dy1 O11 C1 -30(16) . .
O26 Dy1 O11 C1 166(15) . .
O13 Dy1 O11 C1 25(16) . .
C28 Dy1 O11 C1 -2(16) . .
O13 C28 O12 Dy1 2(15) . .
C29 C28 O12 Dy1 -180(12) . .
O9 Dy1 O12 C28 -171(10) . .
O11 Dy1 O12 C28 87(9) . .
O14 Dy1 O12 C28 -81(9) . .
O25 Dy1 O12 C28 15(11) 2_666 .
O10 Dy1 O12 C28 128(9) . .
O26 Dy1 O12 C28 -107(10) . .
O13 Dy1 O12 C28 -1(8) . .
O12 C28 O13 Dy1 -1(14) . .
C29 C28 O13 Dy1 180(13) . .
O9 Dy1 O13 C28 13(10) . .
O11 Dy1 O13 C28 -76(9) . .
O14 Dy1 O13 C28 87(9) . .
O25 Dy1 O13 C28 -166(9) 2_666 .
O10 Dy1 O13 C28 -118(9) . .
O12 Dy1 O13 C28 1(8) . .
O26 Dy1 O13 C28 132(8) . .
O25 C35 O14 Dy1 100(25) . .
C36 C35 O14 Dy1 -78(28) . .
O9 Dy1 O14 C35 128(25) . .
O11 Dy1 O14 C35 30(28) . .
O25 Dy1 O14 C35 -75(25) 2_666 .
O10 Dy1 O14 C35 -159(22) . .
O12 Dy1 O14 C35 52(24) . .
O26 Dy1 O14 C35 -146(25) . .
O13 Dy1 O14 C35 -3(24) . .
C28 Dy1 O14 C35 25(24) . .
O14 C35 O25 Dy1 -40(21) . 2_666
C36 C35 O25 Dy1 137(12) . 2_666

loop_
_platon_squeeze_void_nr
_platon_squeeze_void_average_x
_platon_squeeze_void_average_y
_platon_squeeze_void_average_z
_platon_squeeze_void_volume
_platon_squeeze_void_count_electrons
_platon_squeeze_void_content
1 -0.037 0.500 0.000 768 323 ' '
2 0.106 0.577 0.435 26 6 ' '
3 0.894 0.423 0.565 26 8 ' '
